data_7037404
loop_
_publ_author_name
'Wang, Yanyan'
'Han, Tian'
'Ding, You-Song'
'Zheng, Zhiping'
'Zheng, Yan-Zhen'

_publ_section_title
;
 Sodalite-like rare-earth carbonates: a study of structural transformation
 and diluted magnetism.
;
_journal_issue 3
_journal_name_full 'Dalton transactions (Cambridge, England : 2003)'
_journal_page_first 1103
_journal_page_last 1110
_journal_paper_doi 10.1039/c5dt03314d
_journal_volume 45
_journal_year 2016
_chemical_formula_sum 'C H6 Cl Dy3 O9'
_chemical_formula_weight 685.01
_chemical_name_systematic
; 
 ? 
;
_space_group_IT_number 204
_symmetry_cell_setting cubic
_symmetry_space_group_name_Hall '-I 2 2 3'
_symmetry_space_group_name_H-M 'I m -3'
_atom_sites_solution_hydrogens geom
_atom_sites_solution_primary direct
_atom_sites_solution_secondary difmap
_audit_creation_method SHELXL-97
_audit_update_record
;
2015-10-07 deposited with the CCDC.
2015-11-23 downloaded from the CCDC.
;
_cell_angle_alpha 90.00
_cell_angle_beta 90.00
_cell_angle_gamma 90.00
_cell_formula_units_Z 8
_cell_length_a 12.4754(6)
_cell_length_b 12.4754(6)
_cell_length_c 12.4754(6)
_cell_measurement_temperature 296(2)
_cell_volume 1941.62(16)
_computing_structure_refinement 'SHELXL-97 (Sheldrick, 1997)'
_computing_structure_solution 'SHELXS-97 (Sheldrick, 1990)'
_diffrn_ambient_temperature 296(2)
_diffrn_measured_fraction_theta_full 1.000
_diffrn_measured_fraction_theta_max 1.000
_diffrn_measurement_device_type 'Bruker Apex \/c\`o DUO'
_diffrn_radiation_monochromator graphite
_diffrn_radiation_source 'fine-focus sealed tube'
_diffrn_radiation_type MoK\a
_diffrn_radiation_wavelength 0.71073
_diffrn_reflns_av_R_equivalents 0.0272
_diffrn_reflns_av_sigmaI/netI 0.0088
_diffrn_reflns_limit_h_max 16
_diffrn_reflns_limit_h_min -13
_diffrn_reflns_limit_k_max 15
_diffrn_reflns_limit_k_min -16
_diffrn_reflns_limit_l_max 12
_diffrn_reflns_limit_l_min -16
_diffrn_reflns_number 8032
_diffrn_reflns_theta_full 27.46
_diffrn_reflns_theta_max 27.46
_diffrn_reflns_theta_min 2.31
_exptl_absorpt_coefficient_mu 23.150
_exptl_absorpt_correction_T_max 0.1288
_exptl_absorpt_correction_T_min 0.0505
_exptl_absorpt_correction_type multi-scan
_exptl_crystal_colour colourless
_exptl_crystal_density_diffrn 4.687
_exptl_crystal_density_method 'not measured'
_exptl_crystal_description block
_exptl_crystal_F_000 2392
_exptl_crystal_size_max 0.32
_exptl_crystal_size_mid 0.21
_exptl_crystal_size_min 0.15
_refine_diff_density_max 3.028
_refine_diff_density_min -2.256
_refine_diff_density_rms 0.365
_refine_ls_extinction_method none
_refine_ls_goodness_of_fit_ref 0.989
_refine_ls_hydrogen_treatment mixed
_refine_ls_matrix_type full
_refine_ls_number_parameters 34
_refine_ls_number_reflns 426
_refine_ls_number_restraints 7
_refine_ls_restrained_S_all 1.004
_refine_ls_R_factor_all 0.0401
_refine_ls_R_factor_gt 0.0395
_refine_ls_shift/su_max 0.000
_refine_ls_shift/su_mean 0.000
_refine_ls_structure_factor_coef Fsqd
_refine_ls_weighting_details 'calc w=1/[\s^2^(Fo^2^)+(0.0506P)^2^+159.4010P] where P=(Fo^2^+2Fc^2^)/3'
_refine_ls_weighting_scheme calc
_refine_ls_wR_factor_gt 0.1005
_refine_ls_wR_factor_ref 0.1010
_reflns_number_gt 419
_reflns_number_total 426
_reflns_threshold_expression >2sigma(I)
_cod_data_source_file c5dt03314d2.cif
_cod_data_source_block 1
_cod_depositor_comments
;
The following automatic conversions were performed:

'_symmetry_cell_setting' value 'Cubic' changed to 'cubic' according
to
/usr/data/users/saulius/crontab/automatic-downloads/rss-feeds/RSC/lib/dictionaries/cif_core.dic
dictionary named 'cif_core.dic' version 2.4.2 from 2011-04-26.

Automatic conversion script
Id: cif_fix_values 4268 2015-11-12 08:31:59Z antanas 

 Adding full bibliography for 7037404--7037407.cif.
;
_cod_original_sg_symbol_H-M Im-3
_cod_database_code 7037404

loop_
_symmetry_equiv_pos_as_xyz
'x, y, z'
'-x, -y, z'
'-x, y, -z'
'x, -y, -z'
'z, x, y'
'z, -x, -y'
'-z, -x, y'
'-z, x, -y'
'y, z, x'
'-y, z, -x'
'y, -z, -x'
'-y, -z, x'
'x+1/2, y+1/2, z+1/2'
'-x+1/2, -y+1/2, z+1/2'
'-x+1/2, y+1/2, -z+1/2'
'x+1/2, -y+1/2, -z+1/2'
'z+1/2, x+1/2, y+1/2'
'z+1/2, -x+1/2, -y+1/2'
'-z+1/2, -x+1/2, y+1/2'
'-z+1/2, x+1/2, -y+1/2'
'y+1/2, z+1/2, x+1/2'
'-y+1/2, z+1/2, -x+1/2'
'y+1/2, -z+1/2, -x+1/2'
'-y+1/2, -z+1/2, x+1/2'
'-x, -y, -z'
'x, y, -z'
'x, -y, z'
'-x, y, z'
'-z, -x, -y'
'-z, x, y'
'z, x, -y'
'z, -x, y'
'-y, -z, -x'
'y, -z, x'
'-y, z, x'
'y, z, -x'
'-x+1/2, -y+1/2, -z+1/2'
'x+1/2, y+1/2, -z+1/2'
'x+1/2, -y+1/2, z+1/2'
'-x+1/2, y+1/2, z+1/2'
'-z+1/2, -x+1/2, -y+1/2'
'-z+1/2, x+1/2, y+1/2'
'z+1/2, x+1/2, -y+1/2'
'z+1/2, -x+1/2, y+1/2'
'-y+1/2, -z+1/2, -x+1/2'
'y+1/2, -z+1/2, x+1/2'
'-y+1/2, z+1/2, x+1/2'
'y+1/2, z+1/2, -x+1/2'

loop_
_atom_site_label
_atom_site_type_symbol
_atom_site_fract_x
_atom_site_fract_y
_atom_site_fract_z
_atom_site_U_iso_or_equiv
_atom_site_adp_type
_atom_site_occupancy
_atom_site_symmetry_multiplicity
_atom_site_calc_flag
_atom_site_refinement_flags
Cl1 Cl 0.5000 0.700(2) 0.5000 0.151(9) Uani 0.67 4 d SPDU
C1 C 0.7500 0.7500 0.7500 0.015(3) Uani 1 6 d S
O3 O 0.5000 0.6675(9) 0.8929(9) 0.035(2) Uani 1 2 d S
H3A H 0.5000 0.6251 0.8396 0.043 Uiso 1 2 d SR
O2 O 0.5000 0.8929(9) 0.6673(9) 0.035(2) Uani 1 2 d S
H2A H 0.5000 0.8396 0.6249 0.042 Uiso 1 2 d SR
Dy1 Dy 0.5000 0.84592(6) 0.84593(6) 0.0277(3) Uani 1 2 d SD
O1 O 0.6777(11) 0.7501(10) 0.8222(11) 0.024(3) Uani 0.50 1 d P

loop_
_atom_site_aniso_label
_atom_site_aniso_U_11
_atom_site_aniso_U_22
_atom_site_aniso_U_33
_atom_site_aniso_U_23
_atom_site_aniso_U_13
_atom_site_aniso_U_12
Cl1 0.168(13) 0.116(11) 0.168(13) 0.000 0.000 0.000
C1 0.015(3) 0.015(3) 0.015(3) -0.004(4) -0.004(4) -0.004(4)
O3 0.036(6) 0.034(5) 0.036(6) -0.010(5) 0.000 0.000
O2 0.034(5) 0.036(6) 0.035(5) -0.010(5) 0.000 0.000
Dy1 0.0248(4) 0.0292(4) 0.0293(4) 0.0036(3) 0.000 0.000
O1 0.026(6) 0.018(6) 0.027(6) 0.000(5) 0.002(6) 0.000(5)

loop_
_atom_type_symbol
_atom_type_description
_atom_type_scat_dispersion_real
_atom_type_scat_dispersion_imag
_atom_type_scat_source
C C 0.0033 0.0016 'International Tables Vol C Tables 4.2.6.8 and 6.1.1.4'
H H 0.0000 0.0000 'International Tables Vol C Tables 4.2.6.8 and 6.1.1.4'
O O 0.0106 0.0060 'International Tables Vol C Tables 4.2.6.8 and 6.1.1.4'
Cl Cl 0.1484 0.1585 'International Tables Vol C Tables 4.2.6.8 and 6.1.1.4'
Dy Dy -0.1892 4.4098 'International Tables Vol C Tables 4.2.6.8 and 6.1.1.4'

loop_
_geom_angle_atom_site_label_1
_geom_angle_atom_site_label_2
_geom_angle_atom_site_label_3
_geom_angle
_geom_angle_site_symmetry_1
_geom_angle_site_symmetry_3
O1 C1 O1 60.000(3) 41_666 9
O1 C1 O1 120.000(1) 41_666 37_666
O1 C1 O1 60.000(1) 9 37_666
O1 C1 O1 180.0(12) 41_666 5
O1 C1 O1 120.000(3) 9 5
O1 C1 O1 60.000(3) 37_666 5
O1 C1 O1 60.000(1) 41_666 .
O1 C1 O1 120.000(1) 9 .
O1 C1 O1 180.000(4) 37_666 .
O1 C1 O1 120.000(1) 5 .
O1 C1 O1 120.000(4) 41_666 45_666
O1 C1 O1 180.000(4) 9 45_666
O1 C1 O1 120.000(3) 37_666 45_666
O1 C1 O1 60.000(3) 5 45_666
O1 C1 O1 60.000(3) . 45_666
Dy1 O3 Dy1 102.3(3) . 45_666
Dy1 O3 Dy1 102.3(3) . 46_465
Dy1 O3 Dy1 110.0(5) 45_666 46_465
Dy1 O2 Dy1 102.3(3) . 41_666
Dy1 O2 Dy1 102.3(3) . 18_466
Dy1 O2 Dy1 110.0(5) 41_666 18_466
O3 Dy1 O2 119.5(4) . .
O3 Dy1 O2 73.9(4) . 45_666
O2 Dy1 O2 144.09(17) . 45_666
O3 Dy1 O2 73.9(4) . 46_465
O2 Dy1 O2 144.09(17) . 46_465
O2 Dy1 O2 69.4(5) 45_666 46_465
O3 Dy1 O3 144.11(17) . 41_666
O2 Dy1 O3 73.9(4) . 41_666
O2 Dy1 O3 78.0(4) 45_666 41_666
O2 Dy1 O3 116.1(4) 46_465 41_666
O3 Dy1 O3 144.11(17) . 18_466
O2 Dy1 O3 73.9(4) . 18_466
O2 Dy1 O3 116.1(4) 45_666 18_466
O2 Dy1 O3 78.0(4) 46_465 18_466
O3 Dy1 O3 69.4(5) 41_666 18_466
O3 Dy1 O1 64.8(3) . 28_655
O2 Dy1 O1 90.4(3) . 28_655
O2 Dy1 O1 124.1(4) 45_666 28_655
O2 Dy1 O1 64.2(4) 46_465 28_655
O3 Dy1 O1 151.1(4) 41_666 28_655
O3 Dy1 O1 83.1(4) 18_466 28_655
O3 Dy1 O1 64.8(3) . .
O2 Dy1 O1 90.4(3) . .
O2 Dy1 O1 64.2(4) 45_666 .
O2 Dy1 O1 124.1(4) 46_465 .
O3 Dy1 O1 83.1(4) 41_666 .
O3 Dy1 O1 151.1(4) 18_466 .
O1 Dy1 O1 121.9(6) 28_655 .
O3 Dy1 O1 90.4(3) . 18_466
O2 Dy1 O1 64.7(3) . 18_466
O2 Dy1 O1 151.2(4) 45_666 18_466
O2 Dy1 O1 83.1(4) 46_465 18_466
O3 Dy1 O1 124.0(4) 41_666 18_466
O3 Dy1 O1 64.1(4) 18_466 18_466
O1 Dy1 O1 29.1(4) 28_655 18_466
O1 Dy1 O1 130.85(14) . 18_466
O3 Dy1 O1 90.4(3) . 41_666
O2 Dy1 O1 64.7(3) . 41_666
O2 Dy1 O1 83.1(4) 45_666 41_666
O2 Dy1 O1 151.2(4) 46_465 41_666
O3 Dy1 O1 64.1(4) 41_666 41_666
O3 Dy1 O1 124.0(4) 18_466 41_666
O1 Dy1 O1 130.85(14) 28_655 41_666
O1 Dy1 O1 29.1(4) . 41_666
O1 Dy1 O1 121.8(6) 18_466 41_666
O3 Dy1 Dy1 133.0(2) . 18_466
O2 Dy1 Dy1 39.28(16) . 18_466
O2 Dy1 Dy1 151.7(3) 45_666 18_466
O2 Dy1 Dy1 106.0(2) 46_465 18_466
O3 Dy1 Dy1 79.7(2) 41_666 18_466
O3 Dy1 Dy1 38.4(3) 18_466 18_466
O1 Dy1 Dy1 73.1(3) 28_655 18_466
O1 Dy1 Dy1 129.6(3) . 18_466
O1 Dy1 Dy1 44.4(3) 18_466 18_466
O1 Dy1 Dy1 102.3(3) 41_666 18_466
O3 Dy1 Dy1 133.0(2) . 41_666
O2 Dy1 Dy1 39.28(16) . 41_666
O2 Dy1 Dy1 106.0(2) 45_666 41_666
O2 Dy1 Dy1 151.7(3) 46_465 41_666
O3 Dy1 Dy1 38.4(3) 41_666 41_666
O3 Dy1 Dy1 79.7(3) 18_466 41_666
O1 Dy1 Dy1 129.6(3) 28_655 41_666
O1 Dy1 Dy1 73.1(3) . 41_666
O1 Dy1 Dy1 102.3(3) 18_466 41_666
O1 Dy1 Dy1 44.4(3) 41_666 41_666
Dy1 Dy1 Dy1 64.10(3) 18_466 41_666
O1 O1 C1 60.000(2) 41_666 .
O1 O1 O1 120.000(8) 41_666 45_666
C1 O1 O1 60.000(2) . 45_666
O1 O1 Dy1 75.6(9) 41_666 .
C1 O1 Dy1 134.6(9) . .
O1 O1 Dy1 162.0(10) 45_666 .
O1 O1 Dy1 162.2(11) 41_666 45_666
C1 O1 Dy1 134.3(9) . 45_666
O1 O1 Dy1 75.3(9) 45_666 45_666
Dy1 O1 Dy1 91.1(4) . 45_666

loop_
_geom_bond_atom_site_label_1
_geom_bond_atom_site_label_2
_geom_bond_distance
_geom_bond_site_symmetry_2
C1 O1 1.274(13) 41_666
C1 O1 1.274(13) 9
C1 O1 1.274(13) 37_666
C1 O1 1.274(13) 5
C1 O1 1.274(13) .
C1 O1 1.274(13) 45_666
O3 Dy1 2.302(11) .
O3 Dy1 2.347(7) 45_666
O3 Dy1 2.347(7) 46_465
O2 Dy1 2.304(11) .
O2 Dy1 2.347(7) 41_666
O2 Dy1 2.347(7) 18_466
Dy1 O2 2.347(7) 45_666
Dy1 O2 2.347(7) 46_465
Dy1 O3 2.347(7) 41_666
Dy1 O3 2.347(7) 18_466
Dy1 O1 2.536(13) 28_655
Dy1 O1 2.536(13) .
Dy1 O1 2.539(13) 18_466
Dy1 O1 2.539(13) 41_666
Dy1 Dy1 3.6218(2) 18_466
Dy1 Dy1 3.6218(2) 41_666
O1 O1 1.274(13) 41_666
O1 O1 1.274(13) 45_666
O1 Dy1 2.539(13) 45_666
